data_4116023
loop_
_publ_author_name
'David R. Spring'
'Shyam Krishnan'
'Stuart L. Schreiber'

_publ_section_title
;
 Towards Diversity-Oriented, Stereoselective Syntheses of Biaryl- or
 Bis(aryl)metal-Containing Medium Rings
;
_journal_name_full 'Journal of the American Chemical Society'
_journal_page_first 5656
_journal_page_last 5657
_journal_paper_doi 10.1021/ja0010507
_journal_volume 122
_journal_year 2000
_chemical_formula_sum 'C24 H25 N O'
_chemical_formula_weight 343.45
_chemical_name_systematic
;
  ?
;
_space_group_IT_number 19
_symmetry_cell_setting orthorhombic
_symmetry_space_group_name_Hall 'P 2ac 2ab'
_symmetry_space_group_name_H-M 'P 21 21 21'
_atom_sites_solution_hydrogens geom
_atom_sites_solution_primary direct
_atom_sites_solution_secondary difmap
_audit_creation_method SHELXL-97
_cell_angle_alpha 90.00
_cell_angle_beta 90.00
_cell_angle_gamma 90.00
_cell_formula_units_Z 8
_cell_length_a 10.0439(6)
_cell_length_b 10.7647(7)
_cell_length_c 35.262(2)
_cell_measurement_reflns_used 94
_cell_measurement_temperature 293(2)
_cell_measurement_theta_max 15.76
_cell_measurement_theta_min 3.95
_cell_volume 3812.5(4)
_computing_cell_refinement 'SMART (Bruker, V4.050, 1995)'
_computing_data_collection 'ASTRO (Bruker, V4.050, 1995)'
_computing_data_reduction 'SAINT (Bruker, V5.A06, 1997)'
_computing_molecular_graphics 'SHELXTL (Bruker, 1998, ver 5.10)'
_computing_publication_material 'CIFTAB (Sheldrick, 1993)'
_computing_structure_refinement 'SHELXL-97 (Sheldrick, 1997)'
_computing_structure_solution 'SHELXS-97 (Sheldrick, 1990)'
_diffrn_ambient_temperature 293(2)
_diffrn_measured_fraction_theta_full 1.000
_diffrn_measured_fraction_theta_max 1.000
_diffrn_measurement_method '\w, 0.3 deg'
_diffrn_radiation_monochromator graphite
_diffrn_radiation_source 'fine-focus sealed tube'
_diffrn_radiation_type MoK\a
_diffrn_radiation_wavelength 0.71073
_diffrn_reflns_av_R_equivalents 0.0966
_diffrn_reflns_av_sigmaI/netI 0.0996
_diffrn_reflns_limit_h_max 9
_diffrn_reflns_limit_h_min -11
_diffrn_reflns_limit_k_max 12
_diffrn_reflns_limit_k_min -12
_diffrn_reflns_limit_l_max 41
_diffrn_reflns_limit_l_min -41
_diffrn_reflns_number 20538
_diffrn_reflns_theta_full 25.00
_diffrn_reflns_theta_max 25.00
_diffrn_reflns_theta_min 1.15
_diffrn_standards_decay_% <1
_diffrn_standards_interval_count 0
_diffrn_standards_number 0
_exptl_absorpt_coefficient_mu 0.072
_exptl_absorpt_correction_type none
_exptl_crystal_colour colorless
_exptl_crystal_density_diffrn 1.197
_exptl_crystal_description plate-needle
_exptl_crystal_F_000 1472
_exptl_crystal_size_max 0.25
_exptl_crystal_size_mid 0.10
_exptl_crystal_size_min 0.05
_refine_diff_density_max 0.176
_refine_diff_density_min -0.188
_refine_diff_density_rms 0.043
_refine_ls_abs_structure_details 'Flack H D (1983), Acta Cryst. A39, 876-881'
_refine_ls_abs_structure_Flack 1(2)
_refine_ls_extinction_method none
_refine_ls_goodness_of_fit_ref 1.030
_refine_ls_hydrogen_treatment mixed
_refine_ls_matrix_type full
_refine_ls_number_parameters 469
_refine_ls_number_reflns 6689
_refine_ls_number_restraints 0
_refine_ls_restrained_S_all 1.030
_refine_ls_R_factor_all 0.1214
_refine_ls_R_factor_gt 0.0592
_refine_ls_shift/su_max 0.001
_refine_ls_shift/su_mean 0.000
_refine_ls_structure_factor_coef Fsqd
_refine_ls_weighting_details 'calc w=1/[\s^2^(Fo^2^)+(0.0516P)^2^+0.5780P] where P=(Fo^2^+2Fc^2^)/3'
_refine_ls_weighting_scheme calc
_refine_ls_wR_factor_gt 0.1123
_refine_ls_wR_factor_ref 0.1366
_reflns_number_gt 4135
_reflns_number_total 6689
_reflns_threshold_expression >2sigma(I)
_cod_data_source_file ja0010507_01.cif
_cod_data_source_block sls24
_cod_database_code 4116023

loop_
_symmetry_equiv_pos_as_xyz
'x, y, z'
'-x+1/2, -y, z+1/2'
'-x, y+1/2, -z+1/2'
'x+1/2, -y+1/2, -z'

loop_
_atom_site_label
_atom_site_type_symbol
_atom_site_fract_x
_atom_site_fract_y
_atom_site_fract_z
_atom_site_U_iso_or_equiv
_atom_site_adp_type
_atom_site_occupancy
_atom_site_symmetry_multiplicity
_atom_site_calc_flag
_atom_site_refinement_flags
O1A O 0.8788(2) 0.1140(2) 0.22903(6) 0.0382(6) Uani 1 1 d .
N1A N 0.9032(3) 0.0385(3) 0.30884(8) 0.0355(7) Uani 1 1 d .
C1A C 0.7451(4) 0.1041(3) 0.21542(9) 0.0372(9) Uani 1 1 d .
H1AA H 0.7302 0.1634 0.1951 0.045 Uiso 1 1 calc R
H1AB H 0.6828 0.1219 0.2357 0.045 Uiso 1 1 calc R
C2A C 0.7240(3) -0.0268(3) 0.20096(9) 0.0327(8) Uani 1 1 d .
C3A C 0.7668(4) -0.0557(3) 0.16465(10) 0.0383(9) Uani 1 1 d .
H3AA H 0.8103 0.0044 0.1503 0.046 Uiso 1 1 calc R
C4A C 0.7458(4) -0.1727(4) 0.14938(10) 0.0446(10) Uani 1 1 d .
H4AA H 0.7742 -0.1907 0.1249 0.053 Uiso 1 1 calc R
C5A C 0.6825(4) -0.2622(4) 0.17075(10) 0.0412(10) Uani 1 1 d .
H5AA H 0.6675 -0.3408 0.1607 0.049 Uiso 1 1 calc R
C6A C 0.6417(4) -0.2348(3) 0.20707(10) 0.0376(9) Uani 1 1 d .
H6AA H 0.5994 -0.2960 0.2213 0.045 Uiso 1 1 calc R
C7A C 0.6617(3) -0.1180(3) 0.22325(9) 0.0321(9) Uani 1 1 d .
C8A C 0.6103(3) -0.0952(3) 0.26227(9) 0.0312(8) Uani 1 1 d .
C9A C 0.4729(4) -0.1007(3) 0.26789(10) 0.0390(9) Uani 1 1 d .
H9AA H 0.4177 -0.1154 0.2472 0.047 Uiso 1 1 calc R
C10A C 0.4169(4) -0.0850(3) 0.30330(10) 0.0410(10) Uani 1 1 d .
H10A H 0.3249 -0.0882 0.3063 0.049 Uiso 1 1 calc R
C11A C 0.4982(4) -0.0645(3) 0.33412(10) 0.0415(10) Uani 1 1 d .
H11A H 0.4615 -0.0549 0.3582 0.050 Uiso 1 1 calc R
C12A C 0.6340(4) -0.0581(3) 0.32924(10) 0.0398(9) Uani 1 1 d .
H12A H 0.6880 -0.0435 0.3502 0.048 Uiso 1 1 calc R
C13A C 0.6922(3) -0.0731(3) 0.29381(9) 0.0303(8) Uani 1 1 d .
C14A C 0.8422(3) -0.0715(3) 0.29103(10) 0.0361(9) Uani 1 1 d .
H14A H 0.8772 -0.1457 0.3031 0.043 Uiso 1 1 calc R
H14B H 0.8675 -0.0740 0.2645 0.043 Uiso 1 1 calc R
C15A C 0.8495(4) 0.1598(3) 0.29693(9) 0.0347(9) Uani 1 1 d .
H15A H 0.7524 0.1519 0.2958 0.042 Uiso 1 1 calc R
C16A C 0.8965(4) 0.2044(3) 0.25809(9) 0.0397(9) Uani 1 1 d .
H16A H 0.8478 0.2789 0.2513 0.048 Uiso 1 1 calc R
H16B H 0.9902 0.2259 0.2596 0.048 Uiso 1 1 calc R
C17A C 1.0474(4) 0.0292(4) 0.30666(11) 0.0467(10) Uani 1 1 d .
H17A H 1.0749 -0.0519 0.3149 0.070 Uiso 1 1 calc R
H17B H 1.0869 0.0910 0.3227 0.070 Uiso 1 1 calc R
H17C H 1.0756 0.0424 0.2810 0.070 Uiso 1 1 calc R
C18A C 0.8819(4) 0.2579(3) 0.32736(11) 0.0462(10) Uani 1 1 d .
H18A H 0.8659 0.2224 0.3522 0.055 Uiso 1 1 calc R
H18B H 0.9756 0.2790 0.3258 0.055 Uiso 1 1 calc R
C19A C 0.8001(4) 0.3754(3) 0.32323(9) 0.0352(9) Uani 1 1 d .
C20A C 0.6740(4) 0.3810(4) 0.33889(10) 0.0417(10) Uani 1 1 d .
H20A H 0.6402 0.3122 0.3517 0.050 Uiso 1 1 calc R
C21A C 0.5973(4) 0.4876(4) 0.33582(10) 0.0487(11) Uani 1 1 d .
H21A H 0.5130 0.4904 0.3467 0.058 Uiso 1 1 calc R
C22A C 0.6461(5) 0.5890(4) 0.31664(11) 0.0554(11) Uani 1 1 d .
H22A H 0.5946 0.6604 0.3143 0.066 Uiso 1 1 calc R
C23A C 0.7697(5) 0.5846(4) 0.30113(12) 0.0570(12) Uani 1 1 d .
H23A H 0.8023 0.6530 0.2880 0.068 Uiso 1 1 calc R
C24A C 0.8473(4) 0.4796(4) 0.30474(11) 0.0475(10) Uani 1 1 d .
H24A H 0.9328 0.4789 0.2946 0.057 Uiso 1 1 calc R
O1B O -0.1922(3) 0.6036(3) 0.04473(8) 0.0584(8) Uani 1 1 d .
N1B N 0.0086(3) 0.4132(3) 0.06359(8) 0.0490(9) Uani 1 1 d .
C1B C -0.2577(4) 0.5780(4) 0.00942(11) 0.0548(11) Uani 1 1 d .
H1BA H -0.3466 0.6130 0.0095 0.066 Uiso 1 1 calc R
H1BB H -0.2647 0.4890 0.0055 0.066 Uiso 1 1 calc R
C2B C -0.1754(4) 0.6361(4) -0.02174(11) 0.0456(10) Uani 1 1 d .
C3B C -0.1945(5) 0.7618(4) -0.03012(13) 0.0621(12) Uani 1 1 d .
H3BA H -0.2609 0.8058 -0.0176 0.074 Uiso 1 1 calc R
C4B C -0.1172(5) 0.8209(4) -0.05643(14) 0.0666(13) Uani 1 1 d .
H4BA H -0.1301 0.9050 -0.0613 0.080 Uiso 1 1 calc R
C5B C -0.0203(5) 0.7567(4) -0.07578(12) 0.0605(13) Uani 1 1 d .
H5BA H 0.0328 0.7967 -0.0936 0.073 Uiso 1 1 calc R
C6B C -0.0033(4) 0.6320(4) -0.06831(11) 0.0481(10) Uani 1 1 d .
H6BA H 0.0614 0.5881 -0.0816 0.058 Uiso 1 1 calc R
C7B C -0.0799(4) 0.5701(4) -0.04165(10) 0.0409(9) Uani 1 1 d .
C8B C -0.0595(4) 0.4313(3) -0.03708(9) 0.0363(9) Uani 1 1 d .
C9B C -0.1026(4) 0.3542(4) -0.06647(11) 0.0492(11) Uani 1 1 d .
H9BA H -0.1421 0.3889 -0.0878 0.059 Uiso 1 1 calc R
C10B C -0.0870(5) 0.2273(4) -0.06410(12) 0.0580(12) Uani 1 1 d .
H10B H -0.1178 0.1767 -0.0836 0.070 Uiso 1 1 calc R
C11B C -0.0263(4) 0.1751(4) -0.03317(12) 0.0554(12) Uani 1 1 d .
H11B H -0.0154 0.0894 -0.0318 0.066 Uiso 1 1 calc R
C12B C 0.0186(4) 0.2501(4) -0.00401(11) 0.0470(10) Uani 1 1 d .
H12B H 0.0599 0.2144 0.0169 0.056 Uiso 1 1 calc R
C13B C 0.0026(3) 0.3783(4) -0.00564(9) 0.0385(9) Uani 1 1 d .
C14B C 0.0557(4) 0.4555(4) 0.02648(9) 0.0419(10) Uani 1 1 d .
H14C H 0.1522 0.4526 0.0261 0.050 Uiso 1 1 calc R
H14D H 0.0289 0.5412 0.0228 0.050 Uiso 1 1 calc R
C15B C -0.1352(4) 0.3957(4) 0.06746(11) 0.0510(11) Uani 1 1 d .
H15B H -0.1657 0.3584 0.0436 0.061 Uiso 1 1 calc R
C16B C -0.2169(5) 0.5140(4) 0.07291(12) 0.0625(13) Uani 1 1 d .
H16C H -0.3108 0.4929 0.0727 0.075 Uiso 1 1 calc R
H16D H -0.1964 0.5494 0.0975 0.075 Uiso 1 1 calc R
C17B C 0.0694(5) 0.4891(5) 0.09301(11) 0.0739(15) Uani 1 1 d .
H17D H 0.0388 0.4619 0.1174 0.111 Uiso 1 1 calc R
H17E H 0.0450 0.5745 0.0893 0.111 Uiso 1 1 calc R
H17F H 0.1644 0.4811 0.0917 0.111 Uiso 1 1 calc R
C18B C -0.1658(5) 0.3008(5) 0.09877(11) 0.0654(13) Uani 1 1 d .
H18C H -0.1256 0.3286 0.1223 0.078 Uiso 1 1 calc R
H18D H -0.2614 0.2970 0.1026 0.078 Uiso 1 1 calc R
C19B C -0.1154(4) 0.1737(5) 0.08953(11) 0.0547(12) Uani 1 1 d .
C20B C -0.1890(5) 0.0953(5) 0.06692(12) 0.0595(12) Uani 1 1 d .
H20B H -0.2716 0.1218 0.0582 0.071 Uiso 1 1 calc R
C21B C -0.1449(6) -0.0199(5) 0.05698(13) 0.0761(15) Uani 1 1 d .
H21B H -0.1986 -0.0706 0.0421 0.091 Uiso 1 1 calc R
C22B C -0.0254(7) -0.0616(6) 0.06832(19) 0.097(2) Uani 1 1 d .
H22B H 0.0033 -0.1402 0.0611 0.116 Uiso 1 1 calc R
C23B C 0.0534(6) 0.0106(8) 0.0903(2) 0.100(2) Uani 1 1 d .
H23B H 0.1365 -0.0179 0.0980 0.120 Uiso 1 1 calc R
C24B C 0.0090(5) 0.1287(6) 0.10150(14) 0.0806(17) Uani 1 1 d .
H24B H 0.0626 0.1777 0.1170 0.097 Uiso 1 1 calc R

loop_
_atom_site_aniso_label
_atom_site_aniso_U_11
_atom_site_aniso_U_22
_atom_site_aniso_U_33
_atom_site_aniso_U_23
_atom_site_aniso_U_13
_atom_site_aniso_U_12
O1A 0.0343(16) 0.0375(15) 0.0430(13) -0.0015(12) 0.0016(12) -0.0003(12)
N1A 0.0286(18) 0.0321(18) 0.0458(17) 0.0031(14) -0.0038(14) 0.0010(14)
C1A 0.038(2) 0.035(2) 0.038(2) 0.0076(17) -0.0001(17) 0.0043(19)
C2A 0.031(2) 0.035(2) 0.0325(19) 0.0036(17) -0.0038(16) 0.0059(17)
C3A 0.036(2) 0.039(3) 0.039(2) 0.0090(18) 0.0013(18) 0.0014(18)
C4A 0.046(3) 0.049(3) 0.039(2) -0.002(2) -0.0030(19) 0.005(2)
C5A 0.043(2) 0.036(2) 0.045(2) -0.0048(19) -0.0045(19) 0.0033(18)
C6A 0.037(2) 0.035(2) 0.041(2) 0.0041(18) -0.0004(18) 0.0003(18)
C7A 0.028(2) 0.032(2) 0.0362(19) -0.0015(17) -0.0025(16) 0.0048(17)
C8A 0.033(2) 0.022(2) 0.0386(19) 0.0085(16) 0.0018(17) -0.0018(16)
C9A 0.037(2) 0.034(2) 0.046(2) 0.0020(18) 0.0008(18) -0.0003(18)
C10A 0.030(2) 0.036(2) 0.057(2) 0.0005(19) 0.009(2) 0.0018(18)
C11A 0.043(3) 0.040(2) 0.041(2) 0.0003(18) 0.0125(19) -0.0004(19)
C12A 0.043(2) 0.039(2) 0.037(2) 0.0031(18) 0.0015(18) -0.0012(18)
C13A 0.031(2) 0.020(2) 0.040(2) 0.0054(16) 0.0015(17) 0.0018(15)
C14A 0.034(2) 0.034(2) 0.040(2) 0.0056(17) -0.0004(17) 0.0001(17)
C15A 0.034(2) 0.029(2) 0.041(2) 0.0023(16) -0.0036(17) -0.0012(16)
C16A 0.042(2) 0.031(2) 0.046(2) 0.0002(18) -0.0015(19) -0.0068(18)
C17A 0.036(2) 0.048(2) 0.056(2) 0.008(2) -0.0026(19) 0.0001(19)
C18A 0.048(3) 0.043(2) 0.048(2) -0.003(2) -0.006(2) -0.007(2)
C19A 0.040(2) 0.029(2) 0.036(2) -0.0061(17) -0.0037(18) -0.0061(17)
C20A 0.041(2) 0.045(3) 0.039(2) 0.0020(19) 0.0019(19) -0.011(2)
C21A 0.042(3) 0.062(3) 0.042(2) -0.008(2) 0.002(2) 0.001(2)
C22A 0.064(3) 0.043(3) 0.059(3) -0.010(2) -0.004(2) 0.012(2)
C23A 0.070(3) 0.031(3) 0.070(3) -0.002(2) 0.014(3) -0.011(2)
C24A 0.043(3) 0.043(3) 0.056(2) -0.007(2) 0.012(2) -0.010(2)
O1B 0.061(2) 0.057(2) 0.0569(17) -0.0137(16) 0.0062(15) 0.0020(16)
N1B 0.051(2) 0.064(2) 0.0322(16) -0.0022(16) 0.0003(15) -0.0144(19)
C1B 0.049(3) 0.050(3) 0.065(3) -0.012(2) 0.005(2) 0.006(2)
C2B 0.040(3) 0.047(3) 0.050(2) -0.006(2) -0.008(2) -0.002(2)
C3B 0.064(3) 0.044(3) 0.078(3) -0.011(3) -0.008(3) 0.010(2)
C4B 0.078(4) 0.039(3) 0.083(3) 0.003(3) -0.023(3) 0.002(3)
C5B 0.074(4) 0.051(3) 0.056(3) 0.009(2) -0.015(2) -0.017(3)
C6B 0.053(3) 0.048(3) 0.044(2) 0.000(2) -0.004(2) -0.005(2)
C7B 0.039(2) 0.043(3) 0.041(2) -0.0066(19) -0.0084(19) 0.001(2)
C8B 0.034(2) 0.040(2) 0.0343(19) -0.0039(18) 0.0018(17) -0.0022(18)
C9B 0.054(3) 0.052(3) 0.041(2) -0.001(2) -0.007(2) 0.004(2)
C10B 0.071(3) 0.049(3) 0.053(3) -0.015(2) -0.006(2) -0.001(2)
C11B 0.065(3) 0.044(3) 0.057(3) -0.005(2) 0.006(2) 0.003(2)
C12B 0.051(3) 0.046(3) 0.044(2) 0.005(2) 0.006(2) 0.006(2)
C13B 0.035(2) 0.042(3) 0.039(2) -0.0043(18) 0.0081(18) -0.0023(18)
C14B 0.041(2) 0.047(2) 0.0377(19) 0.0001(18) 0.0012(18) -0.0023(19)
C15B 0.047(3) 0.065(3) 0.041(2) -0.004(2) 0.0047(19) -0.011(2)
C16B 0.067(3) 0.068(3) 0.053(3) -0.012(3) 0.020(2) -0.005(3)
C17B 0.072(3) 0.105(4) 0.045(2) -0.013(3) -0.010(2) -0.032(3)
C18B 0.073(3) 0.078(4) 0.044(2) -0.001(2) 0.012(2) -0.015(3)
C19B 0.044(3) 0.079(3) 0.040(2) 0.023(2) -0.003(2) -0.010(3)
C20B 0.055(3) 0.070(4) 0.053(3) 0.006(3) -0.004(2) -0.001(3)
C21B 0.086(4) 0.077(4) 0.065(3) 0.007(3) 0.005(3) -0.008(3)
C22B 0.090(5) 0.086(5) 0.115(5) 0.041(4) 0.046(4) 0.013(4)
C23B 0.050(4) 0.121(6) 0.128(5) 0.080(5) 0.021(4) 0.021(4)
C24B 0.053(3) 0.118(5) 0.071(3) 0.047(3) -0.007(3) -0.027(3)

loop_
_atom_type_symbol
_atom_type_description
_atom_type_scat_dispersion_real
_atom_type_scat_dispersion_imag
_atom_type_scat_source
C C 0.0033 0.0016 'International Tables Vol C Tables 4.2.6.8 and 6.1.1.4'
H H 0.0000 0.0000 'International Tables Vol C Tables 4.2.6.8 and 6.1.1.4'
N N 0.0061 0.0033 'International Tables Vol C Tables 4.2.6.8 and 6.1.1.4'
O O 0.0106 0.0060 'International Tables Vol C Tables 4.2.6.8 and 6.1.1.4'

loop_
_geom_angle_atom_site_label_1
_geom_angle_atom_site_label_2
_geom_angle_atom_site_label_3
_geom_angle
C16A O1A C1A 114.2(3)
C17A N1A C14A 109.7(3)
C17A N1A C15A 114.2(3)
C14A N1A C15A 116.0(3)
O1A C1A C2A 108.2(3)
C3A C2A C7A 119.9(3)
C3A C2A C1A 118.5(3)
C7A C2A C1A 121.6(3)
C2A C3A C4A 121.0(3)
C5A C4A C3A 119.5(3)
C6A C5A C4A 119.7(4)
C5A C6A C7A 122.0(3)
C6A C7A C2A 117.7(3)
C6A C7A C8A 118.4(3)
C2A C7A C8A 123.8(3)
C9A C8A C13A 118.3(3)
C9A C8A C7A 117.8(3)
C13A C8A C7A 123.8(3)
C10A C9A C8A 121.8(3)
C11A C10A C9A 119.4(3)
C12A C11A C10A 119.8(3)
C11A C12A C13A 121.6(3)
C12A C13A C8A 119.0(3)
C12A C13A C14A 118.5(3)
C8A C13A C14A 122.4(3)
N1A C14A C13A 113.3(3)
N1A C15A C16A 114.9(3)
N1A C15A C18A 109.4(3)
C16A C15A C18A 110.2(3)
O1A C16A C15A 113.1(3)
C19A C18A C15A 113.0(3)
C24A C19A C20A 117.9(4)
C24A C19A C18A 122.5(3)
C20A C19A C18A 119.6(3)
C19A C20A C21A 120.9(4)
C22A C21A C20A 119.8(4)
C23A C22A C21A 119.8(4)
C22A C23A C24A 120.6(4)
C23A C24A C19A 121.0(4)
C16B O1B C1B 113.6(3)
C17B N1B C15B 114.9(3)
C17B N1B C14B 109.1(3)
C15B N1B C14B 116.3(3)
O1B C1B C2B 107.5(3)
C7B C2B C3B 119.0(4)
C7B C2B C1B 122.4(4)
C3B C2B C1B 118.6(4)
C4B C3B C2B 121.1(4)
C3B C4B C5B 120.3(4)
C4B C5B C6B 118.9(4)
C5B C6B C7B 121.9(4)
C2B C7B C6B 118.8(4)
C2B C7B C8B 123.0(4)
C6B C7B C8B 118.1(3)
C13B C8B C9B 119.1(3)
C13B C8B C7B 123.2(3)
C9B C8B C7B 117.7(3)
C10B C9B C8B 120.6(4)
C11B C10B C9B 120.4(4)
C10B C11B C12B 119.8(4)
C11B C12B C13B 120.7(4)
C12B C13B C8B 119.4(3)
C12B C13B C14B 118.5(3)
C8B C13B C14B 122.1(3)
N1B C14B C13B 112.8(3)
N1B C15B C16B 115.8(4)
N1B C15B C18B 110.5(3)
C16B C15B C18B 110.9(3)
O1B C16B C15B 112.8(3)
C19B C18B C15B 112.6(3)
C20B C19B C24B 116.1(5)
C20B C19B C18B 120.4(4)
C24B C19B C18B 123.5(5)
C21B C20B C19B 122.2(5)
C22B C21B C20B 121.2(6)
C21B C22B C23B 120.1(7)
C22B C23B C24B 119.7(6)
C23B C24B C19B 120.6(5)

loop_
_geom_bond_atom_site_label_1
_geom_bond_atom_site_label_2
_geom_bond_distance
O1A C16A 1.425(4)
O1A C1A 1.430(4)
N1A C17A 1.453(4)
N1A C14A 1.474(4)
N1A C15A 1.474(4)
C1A C2A 1.514(5)
C2A C3A 1.386(5)
C2A C7A 1.405(5)
C3A C4A 1.386(5)
C4A C5A 1.378(5)
C5A C6A 1.377(5)
C6A C7A 1.395(5)
C7A C8A 1.490(4)
C8A C9A 1.395(5)
C8A C13A 1.404(5)
C9A C10A 1.380(5)
C10A C11A 1.377(5)
C11A C12A 1.376(5)
C12A C13A 1.389(5)
C13A C14A 1.510(5)
C15A C16A 1.526(5)
C15A C18A 1.540(5)
C18A C19A 1.515(5)
C19A C24A 1.382(5)
C19A C20A 1.383(5)
C20A C21A 1.387(5)
C21A C22A 1.375(5)
C22A C23A 1.357(6)
C23A C24A 1.379(5)
O1B C16B 1.407(5)
O1B C1B 1.435(4)
N1B C17B 1.455(5)
N1B C15B 1.463(5)
N1B C14B 1.464(4)
C1B C2B 1.510(5)
C2B C7B 1.384(5)
C2B C3B 1.398(5)
C3B C4B 1.367(6)
C4B C5B 1.374(6)
C5B C6B 1.379(5)
C6B C7B 1.385(5)
C7B C8B 1.517(5)
C8B C13B 1.394(5)
C8B C9B 1.396(5)
C9B C10B 1.378(5)
C10B C11B 1.370(6)
C11B C12B 1.383(5)
C12B C13B 1.390(5)
C13B C14B 1.503(5)
C15B C16B 1.527(5)
C15B C18B 1.535(5)
C18B C19B 1.495(6)
C19B C20B 1.377(6)
C19B C24B 1.405(6)
C20B C21B 1.362(6)
C21B C22B 1.343(8)
C22B C23B 1.354(8)
C23B C24B 1.404(8)

loop_
_geom_torsion_atom_site_label_1
_geom_torsion_atom_site_label_2
_geom_torsion_atom_site_label_3
_geom_torsion_atom_site_label_4
_geom_torsion
C16A O1A C1A C2A -152.4(3)
O1A C1A C2A C3A -82.2(4)
O1A C1A C2A C7A 98.4(4)
C7A C2A C3A C4A 1.8(5)
C1A C2A C3A C4A -177.6(3)
C2A C3A C4A C5A -0.6(5)
C3A C4A C5A C6A -0.4(5)
C4A C5A C6A C7A 0.3(5)
C5A C6A C7A C2A 0.9(5)
C5A C6A C7A C8A 178.1(3)
C3A C2A C7A C6A -1.9(5)
C1A C2A C7A C6A 177.5(3)
C3A C2A C7A C8A -178.9(3)
C1A C2A C7A C8A 0.5(5)
C6A C7A C8A C9A -63.7(4)
C2A C7A C8A C9A 113.3(4)
C6A C7A C8A C13A 113.9(4)
C2A C7A C8A C13A -69.1(4)
C13A C8A C9A C10A 0.1(5)
C7A C8A C9A C10A 177.8(3)
C8A C9A C10A C11A -0.7(5)
C9A C10A C11A C12A 0.9(5)
C10A C11A C12A C13A -0.6(5)
C11A C12A C13A C8A 0.0(5)
C11A C12A C13A C14A -176.9(3)
C9A C8A C13A C12A 0.3(5)
C7A C8A C13A C12A -177.3(3)
C9A C8A C13A C14A 177.0(3)
C7A C8A C13A C14A -0.6(5)
C17A N1A C14A C13A 177.0(3)
C15A N1A C14A C13A -51.8(4)
C12A C13A C14A N1A -52.6(4)
C8A C13A C14A N1A 130.7(3)
C17A N1A C15A C16A 52.2(4)
C14A N1A C15A C16A -76.8(4)
C17A N1A C15A C18A -72.2(4)
C14A N1A C15A C18A 158.7(3)
C1A O1A C16A C15A 78.1(4)
N1A C15A C16A O1A 51.5(4)
C18A C15A C16A O1A 175.5(3)
N1A C15A C18A C19A -164.2(3)
C16A C15A C18A C19A 68.6(4)
C15A C18A C19A C24A -96.7(4)
C15A C18A C19A C20A 84.3(4)
C24A C19A C20A C21A 0.5(5)
C18A C19A C20A C21A 179.5(3)
C19A C20A C21A C22A 0.7(5)
C20A C21A C22A C23A -0.6(6)
C21A C22A C23A C24A -0.6(6)
C22A C23A C24A C19A 1.8(6)
C20A C19A C24A C23A -1.7(5)
C18A C19A C24A C23A 179.3(3)
C16B O1B C1B C2B -152.3(3)
O1B C1B C2B C7B 94.3(4)
O1B C1B C2B C3B -84.3(4)
C7B C2B C3B C4B -2.6(6)
C1B C2B C3B C4B 176.0(4)
C2B C3B C4B C5B 1.3(7)
C3B C4B C5B C6B 0.3(6)
C4B C5B C6B C7B -0.7(6)
C3B C2B C7B C6B 2.2(5)
C1B C2B C7B C6B -176.3(3)
C3B C2B C7B C8B -174.6(3)
C1B C2B C7B C8B 6.8(6)
C5B C6B C7B C2B -0.6(6)
C5B C6B C7B C8B 176.4(3)
C2B C7B C8B C13B -75.0(5)
C6B C7B C8B C13B 108.2(4)
C2B C7B C8B C9B 106.7(4)
C6B C7B C8B C9B -70.2(5)
C13B C8B C9B C10B 1.6(6)
C7B C8B C9B C10B -180.0(4)
C8B C9B C10B C11B -1.4(6)
C9B C10B C11B C12B 0.5(6)
C10B C11B C12B C13B 0.2(6)
C11B C12B C13B C8B 0.0(6)
C11B C12B C13B C14B -178.8(3)
C9B C8B C13B C12B -0.9(5)
C7B C8B C13B C12B -179.2(3)
C9B C8B C13B C14B 177.9(3)
C7B C8B C13B C14B -0.4(5)
C17B N1B C14B C13B 177.4(4)
C15B N1B C14B C13B -50.8(5)
C12B C13B C14B N1B -52.6(5)
C8B C13B C14B N1B 128.6(4)
C17B N1B C15B C16B 50.9(5)
C14B N1B C15B C16B -78.2(4)
C17B N1B C15B C18B -76.2(4)
C14B N1B C15B C18B 154.7(3)
C1B O1B C16B C15B 77.8(4)
N1B C15B C16B O1B 53.2(5)
C18B C15B C16B O1B -179.8(3)
N1B C15B C18B C19B -64.6(5)
C16B C15B C18B C19B 165.7(4)
C15B C18B C19B C20B -83.2(5)
C15B C18B C19B C24B 94.1(5)
C24B C19B C20B C21B 0.7(6)
C18B C19B C20B C21B 178.1(4)
C19B C20B C21B C22B -1.2(7)
C20B C21B C22B C23B 0.5(8)
C21B C22B C23B C24B 0.6(8)
C22B C23B C24B C19B -1.1(7)
C20B C19B C24B C23B 0.5(6)
C18B C19B C24B C23B -176.9(4)
